data_1547229
loop_
_publ_author_name
'Hu, Yue'
'Huang, Hanmin'

_publ_section_title
;
 Highly Selective Construction of Medium-Sized Lactams by
 Palladium-Catalyzed Intramolecular Hydroaminocarbonylation of
 Aminoalkynes.
;
_journal_issue 19
_journal_name_full 'Organic letters'
_journal_page_first 5070
_journal_page_last 5073
_journal_paper_doi 10.1021/acs.orglett.7b02284
_journal_volume 19
_journal_year 2017
_chemical_formula_sum 'C23 H18 F N O'
_chemical_formula_weight 343.38
_chemical_name_systematic
; 
 ? 
;
_space_group_IT_number 45
_symmetry_cell_setting orthorhombic
_symmetry_space_group_name_Hall 'I 2 -2c'
_symmetry_space_group_name_H-M 'I b a 2'
_atom_sites_solution_hydrogens geom
_atom_sites_solution_primary direct
_atom_sites_solution_secondary difmap
_audit_creation_method SHELXL-97
_cell_angle_alpha 90.00
_cell_angle_beta 90.00
_cell_angle_gamma 90.00
_cell_formula_units_Z 8
_cell_length_a 17.5173(18)
_cell_length_b 11.7477(12)
_cell_length_c 17.1922(18)
_cell_measurement_reflns_used 4232
_cell_measurement_temperature 296(2)
_cell_measurement_theta_max 26.39
_cell_measurement_theta_min 3.13
_cell_volume 3537.9(6)
_computing_cell_refinement 'Bruker SMART'
_computing_data_collection 'Bruker SMART APEX II'
_computing_data_reduction 'Bruker SMART'
_computing_structure_refinement 'SHELXL-97 (Sheldrick, 2008)'
_computing_structure_solution 'SHELXS-97 (Sheldrick, 2008)'
_diffrn_ambient_temperature 296(2)
_diffrn_measured_fraction_theta_full 0.989
_diffrn_measured_fraction_theta_max 0.989
_diffrn_measurement_device_type 'Bruker APEX II area detector'
_diffrn_measurement_method '\w scans'
_diffrn_radiation_monochromator graphite
_diffrn_radiation_source 'fine-focus sealed tube'
_diffrn_radiation_type MoK\a
_diffrn_radiation_wavelength 0.71073
_diffrn_reflns_av_R_equivalents 0.0231
_diffrn_reflns_av_sigmaI/netI 0.0265
_diffrn_reflns_limit_h_max 23
_diffrn_reflns_limit_h_min -24
_diffrn_reflns_limit_k_max 13
_diffrn_reflns_limit_k_min -16
_diffrn_reflns_limit_l_max 24
_diffrn_reflns_limit_l_min -20
_diffrn_reflns_number 11713
_diffrn_reflns_theta_full 30.33
_diffrn_reflns_theta_max 30.33
_diffrn_reflns_theta_min 2.09
_exptl_absorpt_coefficient_mu 0.086
_exptl_absorpt_correction_T_max 0.9830
_exptl_absorpt_correction_T_min 0.9747
_exptl_absorpt_correction_type multi-scan
_exptl_absorpt_process_details SADABS
_exptl_crystal_colour colorless
_exptl_crystal_density_diffrn 1.289
_exptl_crystal_density_method 'not measured'
_exptl_crystal_description block
_exptl_crystal_F_000 1440
_exptl_crystal_size_max 0.30
_exptl_crystal_size_mid 0.28
_exptl_crystal_size_min 0.20
_refine_diff_density_max 0.151
_refine_diff_density_min -0.225
_refine_diff_density_rms 0.061
_refine_ls_abs_structure_details 'Flack H D (1983), Acta Cryst. A39, 876-881'
_refine_ls_abs_structure_Flack 0.5(8)
_refine_ls_extinction_method none
_refine_ls_goodness_of_fit_ref 1.002
_refine_ls_hydrogen_treatment mixed
_refine_ls_matrix_type full
_refine_ls_number_parameters 235
_refine_ls_number_reflns 4460
_refine_ls_number_restraints 1
_refine_ls_restrained_S_all 1.002
_refine_ls_R_factor_all 0.0541
_refine_ls_R_factor_gt 0.0395
_refine_ls_shift/su_max 0.000
_refine_ls_shift/su_mean 0.000
_refine_ls_structure_factor_coef Fsqd
_refine_ls_weighting_details 'calc w=1/[\s^2^(Fo^2^)+(0.0650P)^2^+0.1328P] where P=(Fo^2^+2Fc^2^)/3'
_refine_ls_weighting_scheme calc
_refine_ls_wR_factor_gt 0.0983
_refine_ls_wR_factor_ref 0.1079
_reflns_number_gt 3558
_reflns_number_total 4460
_reflns_threshold_expression >2sigma(I)
_cod_data_source_file ol7b02284_si_004.cif
_cod_data_source_block 1
_cod_depositor_comments
;
The following automatic conversions were performed:

'_symmetry_cell_setting' value 'Orthorhombic' changed to
'orthorhombic' according to
/home/data/users/saulius/crontab/automatic-downloads/rss-feeds/ACS/lib/dictionaries/cif_core.dic
dictionary named 'cif_core.dic' version 2.4.2 from 2011-04-26.

'_exptl_absorpt_correction_type' value 'Multi-scan' changed to
'multi-scan' according to
/home/data/users/saulius/crontab/automatic-downloads/rss-feeds/ACS/lib/dictionaries/cif_core.dic
dictionary named 'cif_core.dic' version 2.4.2 from 2011-04-26.

Automatic conversion script
Id: cif_fix_values 4973 2017-02-22 13:04:09Z antanas 

 Adding full bibliography for 1547225--1547231.cif.
;
_cod_original_sg_symbol_H-M Iba2
_cod_database_code 1547229

loop_
_symmetry_equiv_pos_as_xyz
'x, y, z'
'-x, -y, z'
'x+1/2, -y+1/2, z'
'-x+1/2, y+1/2, z'
'x+1/2, y+1/2, z+1/2'
'-x+1/2, -y+1/2, z+1/2'
'x+1, -y+1, z+1/2'
'-x+1, y+1, z+1/2'

loop_
_atom_site_label
_atom_site_type_symbol
_atom_site_fract_x
_atom_site_fract_y
_atom_site_fract_z
_atom_site_U_iso_or_equiv
_atom_site_adp_type
_atom_site_occupancy
_atom_site_symmetry_multiplicity
_atom_site_calc_flag
_atom_site_refinement_flags
C1 C 0.07358(10) 0.14482(16) 0.28386(11) 0.0537(4) Uani 1 1 d .
H1 H 0.0701 0.0685 0.2978 0.064 Uiso 1 1 calc R
C2 C 0.02447(11) 0.18913(18) 0.22821(12) 0.0663(5) Uani 1 1 d .
H2 H -0.0120 0.1426 0.2051 0.080 Uiso 1 1 calc R
C3 C 0.02966(11) 0.3018(2) 0.20720(14) 0.0737(6) Uani 1 1 d .
H3 H -0.0025 0.3308 0.1690 0.088 Uiso 1 1 calc R
C4 C 0.08201(11) 0.37117(18) 0.24240(14) 0.0704(5) Uani 1 1 d .
H4 H 0.0848 0.4477 0.2289 0.084 Uiso 1 1 calc R
C5 C 0.13069(9) 0.32755(15) 0.29796(11) 0.0529(4) Uani 1 1 d .
H5 H 0.1660 0.3754 0.3218 0.063 Uiso 1 1 calc R
C6 C 0.12798(8) 0.21402(14) 0.31883(9) 0.0428(3) Uani 1 1 d .
C7 C 0.18435(9) 0.16682(14) 0.37627(10) 0.0494(4) Uani 1 1 d .
H7A H 0.2244 0.1272 0.3482 0.059 Uiso 1 1 calc R
H7B H 0.2078 0.2294 0.4043 0.059 Uiso 1 1 calc R
C8 C 0.14657(8) -0.09108(12) 0.50422(9) 0.0424(3) Uani 1 1 d .
C9 C 0.14428(9) -0.05367(13) 0.57811(10) 0.0467(4) Uani 1 1 d .
H9 H 0.1353 -0.1093 0.6155 0.056 Uiso 1 1 calc R
C10 C 0.15383(8) 0.06188(13) 0.60819(9) 0.0439(3) Uani 1 1 d .
C11 C 0.13085(9) 0.15690(12) 0.56502(9) 0.0441(3) Uani 1 1 d .
C12 C 0.09524(9) 0.13712(13) 0.48735(9) 0.0480(3) Uani 1 1 d .
H12A H 0.0523 0.0857 0.4931 0.058 Uiso 1 1 calc R
H12B H 0.0761 0.2087 0.4671 0.058 Uiso 1 1 calc R
C13 C 0.14006(10) 0.26559(14) 0.59541(11) 0.0528(4) Uani 1 1 d .
H13 H 0.1264 0.3294 0.5665 0.063 Uiso 1 1 calc R
C14 C 0.16968(10) 0.27705(15) 0.66874(12) 0.0569(5) Uani 1 1 d .
C15 C 0.19011(10) 0.18665(15) 0.71398(11) 0.0556(4) Uani 1 1 d .
H15 H 0.2090 0.1974 0.7640 0.067 Uiso 1 1 calc R
C16 C 0.18192(9) 0.07855(15) 0.68317(10) 0.0503(4) Uani 1 1 d .
H16 H 0.1954 0.0158 0.7131 0.060 Uiso 1 1 calc R
C17 C 0.13384(9) -0.21383(13) 0.48634(10) 0.0451(3) Uani 1 1 d .
C18 C 0.09612(10) -0.24570(15) 0.41886(12) 0.0575(4) Uani 1 1 d .
H18 H 0.0805 -0.1901 0.3838 0.069 Uiso 1 1 calc R
C19 C 0.08154(13) -0.35857(18) 0.40304(14) 0.0737(6) Uani 1 1 d .
H19 H 0.0550 -0.3786 0.3582 0.088 Uiso 1 1 calc R
C20 C 0.10626(14) -0.44189(17) 0.45356(15) 0.0785(6) Uani 1 1 d .
H20 H 0.0969 -0.5181 0.4426 0.094 Uiso 1 1 calc R
C21 C 0.14454(14) -0.41218(16) 0.51981(15) 0.0740(6) Uani 1 1 d .
H21 H 0.1613 -0.4683 0.5539 0.089 Uiso 1 1 calc R
C22 C 0.15837(11) -0.29879(15) 0.53626(12) 0.0581(4) Uani 1 1 d .
H22 H 0.1845 -0.2794 0.5814 0.070 Uiso 1 1 calc R
C23 C 0.17315(8) -0.02057(13) 0.43664(9) 0.0451(3) Uani 1 1 d .
F1 F 0.17735(8) 0.38363(10) 0.69833(9) 0.0853(4) Uani 1 1 d .
N1 N 0.14976(8) 0.08865(11) 0.43216(8) 0.0472(3) Uani 1 1 d .
O1 O 0.21710(7) -0.06230(10) 0.38911(8) 0.0623(3) Uani 1 1 d .

loop_
_atom_site_aniso_label
_atom_site_aniso_U_11
_atom_site_aniso_U_22
_atom_site_aniso_U_33
_atom_site_aniso_U_23
_atom_site_aniso_U_13
_atom_site_aniso_U_12
C1 0.0526(9) 0.0559(9) 0.0524(9) -0.0025(7) 0.0001(7) -0.0108(7)
C2 0.0506(9) 0.0899(13) 0.0583(11) -0.0111(10) -0.0084(8) -0.0116(9)
C3 0.0565(10) 0.0989(15) 0.0658(12) 0.0241(11) -0.0122(9) -0.0005(10)
C4 0.0586(10) 0.0687(11) 0.0839(14) 0.0267(10) -0.0052(10) -0.0018(9)
C5 0.0458(8) 0.0549(10) 0.0581(10) 0.0051(8) -0.0009(8) -0.0072(7)
C6 0.0413(7) 0.0497(8) 0.0375(7) 0.0007(6) 0.0032(6) -0.0027(6)
C7 0.0485(9) 0.0520(9) 0.0477(8) 0.0090(7) -0.0012(7) -0.0062(7)
C8 0.0430(7) 0.0386(7) 0.0455(8) -0.0008(6) 0.0026(6) 0.0014(5)
C9 0.0556(9) 0.0401(8) 0.0443(8) 0.0045(6) 0.0043(7) -0.0004(6)
C10 0.0467(8) 0.0434(8) 0.0415(8) -0.0002(6) 0.0057(6) 0.0025(6)
C11 0.0429(7) 0.0435(8) 0.0460(8) 0.0004(6) 0.0091(6) 0.0048(6)
C12 0.0489(8) 0.0494(8) 0.0456(8) 0.0057(7) 0.0043(7) 0.0109(6)
C13 0.0570(9) 0.0393(8) 0.0620(11) 0.0012(7) 0.0113(8) 0.0053(6)
C14 0.0541(9) 0.0457(9) 0.0710(12) -0.0150(8) 0.0117(9) -0.0046(7)
C15 0.0512(9) 0.0637(10) 0.0520(9) -0.0137(8) -0.0006(8) 0.0004(7)
C16 0.0562(9) 0.0514(9) 0.0434(8) -0.0008(7) 0.0013(7) 0.0069(7)
C17 0.0441(7) 0.0422(7) 0.0490(9) -0.0053(7) 0.0031(6) -0.0013(6)
C18 0.0571(9) 0.0609(10) 0.0544(10) -0.0060(8) -0.0064(8) -0.0013(7)
C19 0.0782(14) 0.0731(12) 0.0697(13) -0.0218(11) -0.0111(10) -0.0138(10)
C20 0.0969(16) 0.0505(11) 0.0879(16) -0.0152(10) -0.0046(13) -0.0190(11)
C21 0.0942(15) 0.0446(10) 0.0832(15) 0.0023(9) -0.0092(11) -0.0063(9)
C22 0.0677(11) 0.0464(9) 0.0602(11) -0.0011(8) -0.0112(9) -0.0040(7)
C23 0.0459(7) 0.0479(8) 0.0415(7) -0.0013(6) 0.0017(7) 0.0006(6)
F1 0.1039(9) 0.0511(6) 0.1008(10) -0.0278(6) 0.0027(8) -0.0065(6)
N1 0.0513(7) 0.0492(7) 0.0411(7) 0.0062(6) 0.0055(6) 0.0049(6)
O1 0.0688(8) 0.0569(7) 0.0611(7) -0.0049(6) 0.0242(6) 0.0028(6)

loop_
_atom_type_symbol
_atom_type_description
_atom_type_scat_dispersion_real
_atom_type_scat_dispersion_imag
_atom_type_scat_source
C C 0.0033 0.0016 'International Tables Vol C Tables 4.2.6.8 and 6.1.1.4'
H H 0.0000 0.0000 'International Tables Vol C Tables 4.2.6.8 and 6.1.1.4'
N N 0.0061 0.0033 'International Tables Vol C Tables 4.2.6.8 and 6.1.1.4'
O O 0.0106 0.0060 'International Tables Vol C Tables 4.2.6.8 and 6.1.1.4'
F F 0.0171 0.0103 'International Tables Vol C Tables 4.2.6.8 and 6.1.1.4'

loop_
_geom_angle_atom_site_label_1
_geom_angle_atom_site_label_2
_geom_angle_atom_site_label_3
_geom_angle
C2 C1 C6 120.26(16)
C2 C1 H1 119.9
C6 C1 H1 119.9
C3 C2 C1 120.08(17)
C3 C2 H2 120.0
C1 C2 H2 120.0
C4 C3 C2 120.11(18)
C4 C3 H3 119.9
C2 C3 H3 119.9
C3 C4 C5 119.96(18)
C3 C4 H4 120.0
C5 C4 H4 120.0
C4 C5 C6 121.14(17)
C4 C5 H5 119.4
C6 C5 H5 119.4
C5 C6 C1 118.43(15)
C5 C6 C7 120.27(14)
C1 C6 C7 121.28(14)
N1 C7 C6 113.06(13)
N1 C7 H7A 109.0
C6 C7 H7A 109.0
N1 C7 H7B 109.0
C6 C7 H7B 109.0
H7A C7 H7B 107.8
C9 C8 C17 120.41(14)
C9 C8 C23 124.07(14)
C17 C8 C23 114.87(13)
C8 C9 C10 129.35(14)
C8 C9 H9 115.3
C10 C9 H9 115.3
C16 C10 C11 118.68(15)
C16 C10 C9 119.86(15)
C11 C10 C9 121.34(15)
C13 C11 C10 120.02(15)
C13 C11 C12 121.90(14)
C10 C11 C12 118.07(14)
N1 C12 C11 111.62(13)
N1 C12 H12A 109.3
C11 C12 H12A 109.3
N1 C12 H12B 109.3
C11 C12 H12B 109.3
H12A C12 H12B 108.0
C14 C13 C11 118.72(16)
C14 C13 H13 120.6
C11 C13 H13 120.6
F1 C14 C15 118.57(18)
F1 C14 C13 118.21(18)
C15 C14 C13 123.20(16)
C14 C15 C16 117.98(17)
C14 C15 H15 121.0
C16 C15 H15 121.0
C15 C16 C10 121.32(17)
C15 C16 H16 119.3
C10 C16 H16 119.3
C22 C17 C18 118.16(15)
C22 C17 C8 121.52(14)
C18 C17 C8 120.32(15)
C19 C18 C17 120.89(18)
C19 C18 H18 119.6
C17 C18 H18 119.6
C18 C19 C20 120.1(2)
C18 C19 H19 120.0
C20 C19 H19 120.0
C21 C20 C19 119.86(19)
C21 C20 H20 120.1
C19 C20 H20 120.1
C20 C21 C22 120.1(2)
C20 C21 H21 119.9
C22 C21 H21 119.9
C21 C22 C17 120.86(18)
C21 C22 H22 119.6
C17 C22 H22 119.6
O1 C23 N1 122.23(15)
O1 C23 C8 119.37(14)
N1 C23 C8 118.35(13)
C23 N1 C7 120.63(13)
C23 N1 C12 122.13(13)
C7 N1 C12 116.95(13)

loop_
_geom_bond_atom_site_label_1
_geom_bond_atom_site_label_2
_geom_bond_distance
C1 C2 1.388(3)
C1 C6 1.389(2)
C1 H1 0.9300
C2 C3 1.375(3)
C2 H2 0.9300
C3 C4 1.368(3)
C3 H3 0.9300
C4 C5 1.379(3)
C4 H4 0.9300
C5 C6 1.382(2)
C5 H5 0.9300
C6 C7 1.503(2)
C7 N1 1.461(2)
C7 H7A 0.9700
C7 H7B 0.9700
C8 C9 1.345(2)
C8 C17 1.491(2)
C8 C23 1.501(2)
C9 C10 1.462(2)
C9 H9 0.9300
C10 C16 1.394(2)
C10 C11 1.400(2)
C11 C13 1.389(2)
C11 C12 1.492(2)
C12 N1 1.462(2)
C12 H12A 0.9700
C12 H12B 0.9700
C13 C14 1.370(3)
C13 H13 0.9300
C14 F1 1.358(2)
C14 C15 1.364(3)
C15 C16 1.383(2)
C15 H15 0.9300
C16 H16 0.9300
C17 C22 1.385(2)
C17 C18 1.387(2)
C18 C19 1.378(3)
C18 H18 0.9300
C19 C20 1.378(3)
C19 H19 0.9300
C20 C21 1.367(3)
C20 H20 0.9300
C21 C22 1.383(3)
C21 H21 0.9300
C22 H22 0.9300
C23 O1 1.2250(19)
C23 N1 1.349(2)

loop_
_geom_torsion_atom_site_label_1
_geom_torsion_atom_site_label_2
_geom_torsion_atom_site_label_3
_geom_torsion_atom_site_label_4
_geom_torsion
C6 C1 C2 C3 0.2(3)
C1 C2 C3 C4 -1.6(3)
C2 C3 C4 C5 1.3(4)
C3 C4 C5 C6 0.3(3)
C4 C5 C6 C1 -1.6(3)
C4 C5 C6 C7 176.64(17)
C2 C1 C6 C5 1.3(3)
C2 C1 C6 C7 -176.90(17)
C5 C6 C7 N1 138.41(16)
C1 C6 C7 N1 -43.4(2)
C17 C8 C9 C10 -178.91(15)
C23 C8 C9 C10 10.8(3)
C8 C9 C10 C16 -152.24(16)
C8 C9 C10 C11 31.8(2)
C16 C10 C11 C13 3.5(2)
C9 C10 C11 C13 179.46(15)
C16 C10 C11 C12 -175.29(14)
C9 C10 C11 C12 0.7(2)
C13 C11 C12 N1 114.84(16)
C10 C11 C12 N1 -66.44(17)
C10 C11 C13 C14 -2.0(2)
C12 C11 C13 C14 176.74(14)
C11 C13 C14 F1 -179.01(15)
C11 C13 C14 C15 -0.6(3)
F1 C14 C15 C16 179.93(14)
C13 C14 C15 C16 1.5(3)
C14 C15 C16 C10 0.1(2)
C11 C10 C16 C15 -2.5(2)
C9 C10 C16 C15 -178.61(15)
C9 C8 C17 C22 -34.6(2)
C23 C8 C17 C22 136.54(17)
C9 C8 C17 C18 144.87(17)
C23 C8 C17 C18 -44.03(19)
C22 C17 C18 C19 1.8(3)
C8 C17 C18 C19 -177.62(18)
C17 C18 C19 C20 -1.7(3)
C18 C19 C20 C21 0.7(4)
C19 C20 C21 C22 0.1(4)
C20 C21 C22 C17 0.0(3)
C18 C17 C22 C21 -1.0(3)
C8 C17 C22 C21 178.44(18)
C9 C8 C23 O1 134.37(17)
C17 C8 C23 O1 -36.4(2)
C9 C8 C23 N1 -43.2(2)
C17 C8 C23 N1 146.11(14)
O1 C23 N1 C7 -8.6(2)
C8 C23 N1 C7 168.81(14)
O1 C23 N1 C12 177.80(16)
C8 C23 N1 C12 -4.7(2)
C6 C7 N1 C23 119.39(16)
C6 C7 N1 C12 -66.73(19)
C11 C12 N1 C23 73.33(19)
C11 C12 N1 C7 -100.45(16)
